data_1549679
loop_
_publ_author_name
'Bhowmick, Indrani'
'Roehl, Andrew J.'
'Neilson, James R.'
'Rapp\'e, Anthony K'
'Shores, Matthew P.'

_publ_section_title
;
 Slow magnetic relaxation in octahedral low-spin Ni(iii) complexes.
;
_journal_issue 31
_journal_name_full 'Chemical science'
_journal_page_first 6564
_journal_page_last 6571
_journal_paper_doi 10.1039/c7sc04482h
_journal_volume 9
_journal_year 2018
_chemical_formula_sum 'C12 H24 Cl N6 Ni O4 S2'
_chemical_formula_weight 474.65
_space_group_crystal_system triclinic
_space_group_IT_number 2
_space_group_name_Hall '-P 1'
_space_group_name_H-M_alt 'P -1'
_symmetry_space_group_name_Hall '-P 1'
_symmetry_space_group_name_H-M 'P -1'
_atom_sites_solution_hydrogens geom
_audit_creation_method SHELXL-2013
_audit_update_record
;
2017-10-11 deposited with the CCDC.
2018-06-29 downloaded from the CCDC.
;
_cell_angle_alpha 83.72(9)
_cell_angle_beta 81.37(9)
_cell_angle_gamma 80.39(11)
_cell_formula_units_Z 2
_cell_length_a 7.59(6)
_cell_length_b 8.72(7)
_cell_length_c 15.75(12)
_cell_measurement_reflns_used 3401
_cell_measurement_temperature 120(2)
_cell_measurement_theta_max 24.593
_cell_measurement_theta_min 2.378
_cell_volume 1012(14)
_computing_structure_refinement 'SHELXL-2013 (Sheldrick, 2013)'
_diffrn_ambient_temperature 120(2)
_diffrn_measured_fraction_theta_full 0.876
_diffrn_measured_fraction_theta_max 0.944
_diffrn_measurement_device_type 'Bruker Apex 2 CCD'
_diffrn_radiation_type MoK\a
_diffrn_radiation_wavelength 0.71073
_diffrn_reflns_av_R_equivalents 0.0546
_diffrn_reflns_av_unetI/netI 0.0716
_diffrn_reflns_Laue_measured_fraction_full 0.876
_diffrn_reflns_Laue_measured_fraction_max 0.944
_diffrn_reflns_limit_h_max 8
_diffrn_reflns_limit_h_min -8
_diffrn_reflns_limit_k_max 10
_diffrn_reflns_limit_k_min -10
_diffrn_reflns_limit_l_max 16
_diffrn_reflns_limit_l_min -18
_diffrn_reflns_number 12369
_diffrn_reflns_point_group_measured_fraction_full 0.876
_diffrn_reflns_point_group_measured_fraction_max 0.944
_diffrn_reflns_theta_full 25.242
_diffrn_reflns_theta_max 24.593
_diffrn_reflns_theta_min 2.378
_exptl_absorpt_coefficient_mu 1.327
_exptl_absorpt_correction_type multi-scan
_exptl_absorpt_process_details sadabs
_exptl_crystal_colour brown
_exptl_crystal_density_diffrn 1.560
_exptl_crystal_description block
_exptl_crystal_F_000 494
_exptl_crystal_preparation 'Magnetic properties'
_exptl_crystal_size_max 0.10
_exptl_crystal_size_mid 0.10
_exptl_crystal_size_min 0.04
_exptl_transmission_factor_max 0.953
_exptl_transmission_factor_min 0.876
_refine_diff_density_max 1.356
_refine_diff_density_min -0.650
_refine_diff_density_rms 0.121
_refine_ls_extinction_method none
_refine_ls_goodness_of_fit_ref 1.017
_refine_ls_hydrogen_treatment constr
_refine_ls_matrix_type full
_refine_ls_number_parameters 270
_refine_ls_number_reflns 3212
_refine_ls_number_restraints 0
_refine_ls_restrained_S_all 1.017
_refine_ls_R_factor_all 0.0983
_refine_ls_R_factor_gt 0.0651
_refine_ls_shift/su_max 0.000
_refine_ls_shift/su_mean 0.000
_refine_ls_structure_factor_coef Fsqd
_refine_ls_weighting_details 'w=1/[\s^2^(Fo^2^)+(0.0557P)^2^+6.8344P] where P=(Fo^2^+2Fc^2^)/3'
_refine_ls_weighting_scheme calc
_refine_ls_wR_factor_gt 0.1423
_refine_ls_wR_factor_ref 0.1587
_reflns_Friedel_coverage 0.000
_reflns_number_gt 2332
_reflns_number_total 3212
_reflns_threshold_expression 'I > 2\s(I)'
_cod_data_source_file c7sc04482h8.cif
_cod_data_source_block shelx_CCDC3
_cod_depositor_comments 'Adding full bibliography for 1549676--1549679.cif.'
_cod_original_cell_volume 1013(14)
_cod_database_code 1549679
_shelx_space_group_comment
;
The symmetry employed for this shelxl refinement is uniquely defined
by the following loop, which should always be used as a source of
symmetry information in preference to the above space-group names.
They are only intended as comments.
;
_shelxl_version_number 2013-4

loop_
_space_group_symop_operation_xyz
'x, y, z'
'-x, -y, -z'

loop_
_atom_site_label
_atom_site_type_symbol
_atom_site_fract_x
_atom_site_fract_y
_atom_site_fract_z
_atom_site_U_iso_or_equiv
_atom_site_adp_type
_atom_site_occupancy
_atom_site_site_symmetry_order
_atom_site_calc_flag
_atom_site_refinement_flags_posn
_atom_site_refinement_flags_adp
_atom_site_refinement_flags_occupancy
_atom_site_disorder_assembly
_atom_site_disorder_group
Ni2 Ni 0.0000 0.0000 0.0000 0.0130(3) Uani 1 2 d S . P . .
Ni1 Ni 0.5000 0.5000 0.5000 0.0125(3) Uani 1 2 d S . P . .
Cl1 Cl 0.7413(3) 0.7122(2) 0.76243(12) 0.0392(5) Uani 1 1 d . . . . .
S2 S -0.4587(2) -0.3185(2) 0.08313(15) 0.0443(6) Uani 1 1 d . . . . .
S1 S 0.9467(2) 0.8302(2) 0.46408(17) 0.0496(7) Uani 1 1 d . . . . .
N1 N 0.3655(7) 0.7178(6) 0.4968(4) 0.0225(13) Uani 1 1 d . . . . .
H1 H 0.2401 0.7082 0.4882 0.027 Uiso 1 1 calc R U . . .
N2 N 0.4502(9) 0.4960(7) 0.6285(4) 0.0408(17) Uani 1 1 d . . . . .
H2 H 0.5617 0.5194 0.6479 0.049 Uiso 1 1 calc R U . . .
N5 N 0.1137(8) -0.2018(6) 0.0561(4) 0.0366(16) Uani 1 1 d . . . . .
H5 H 0.2433 -0.1920 0.0553 0.044 Uiso 1 1 calc R U . . .
N4 N 0.0471(9) -0.1058(9) -0.1086(4) 0.051(2) Uani 1 1 d . . . . .
H4 H -0.0704 -0.1380 -0.1150 0.061 Uiso 1 1 calc R U . . .
C12 C -0.3437(9) -0.1736(9) 0.0470(5) 0.039(2) Uani 1 1 d . . . . .
N6 N -0.2552(8) -0.0723(8) 0.0220(5) 0.0450(19) Uani 1 1 d . . . . .
C6 C 0.8318(9) 0.6810(8) 0.4887(6) 0.037(2) Uani 1 1 d . . . . .
N3 N 0.7449(8) 0.5785(7) 0.5057(5) 0.0464(19) Uani 1 1 d . . . . .
C3 C 0.4244(10) 0.8411(8) 0.4274(5) 0.0384(16) Uani 1 1 d . . . . .
H3A H 0.3358 0.9380 0.4321 0.046 Uiso 1 1 calc R U . . .
H3B H 0.5423 0.8652 0.4372 0.046 Uiso 1 1 calc R U . . .
C11 C 0.0390(12) -0.2470(10) 0.1545(6) 0.058(3) Uani 1 1 d . . . . .
H11A H -0.0832 -0.2746 0.1575 0.069 Uiso 1 1 calc R U . . .
H11B H 0.1179 -0.3404 0.1766 0.069 Uiso 1 1 calc R U . . .
C4 C 0.4406(11) 0.7903(10) 0.3392(6) 0.058(3) Uani 1 1 d . . . . .
H4A H 0.4633 0.8798 0.2968 0.069 Uiso 1 1 calc R U . . .
H4B H 0.3243 0.7607 0.3310 0.069 Uiso 1 1 calc R U . . .
C8 C 0.1757(13) -0.2655(10) -0.0845(7) 0.065(3) Uani 1 1 d . . . . .
H8A H 0.1732 -0.3425 -0.1259 0.078 Uiso 1 1 calc R U . . .
H8B H 0.3013 -0.2456 -0.0880 0.078 Uiso 1 1 calc R U . . .
C7 C 0.1130(13) -0.3294(10) 0.0044(7) 0.057(3) Uani 1 1 d . . . . .
H7A H -0.0096 -0.3567 0.0085 0.068 Uiso 1 1 calc R U . . .
H7B H 0.1962 -0.4232 0.0226 0.068 Uiso 1 1 calc R U . . .
C10 C 0.0306(14) -0.1191(12) 0.2104(6) 0.064(3) Uani 1 1 d . . . . .
H10A H 0.1520 -0.0888 0.2050 0.077 Uiso 1 1 calc R U . . .
H10B H -0.0012 -0.1593 0.2711 0.077 Uiso 1 1 calc R U . . .
C2 C 0.3493(14) 0.7702(10) 0.5853(6) 0.064(3) Uani 1 1 d . . . . .
H2A H 0.2524 0.8608 0.5928 0.077 Uiso 1 1 calc R U . . .
H2B H 0.4640 0.8011 0.5948 0.077 Uiso 1 1 calc R U . . .
C9 C 0.1043(14) -0.0269(14) -0.1904(7) 0.077(3) Uani 1 1 d . . . . .
H9A H 0.1160 -0.0986 -0.2362 0.093 Uiso 1 1 calc R U . . .
H9B H 0.2241 0.0032 -0.1896 0.093 Uiso 1 1 calc R U . . .
C5 C 0.4078(12) 0.3488(11) 0.6800(6) 0.064(3) Uani 1 1 d . . . . .
H5A H 0.2930 0.3245 0.6663 0.077 Uiso 1 1 calc R U . . .
H5B H 0.3921 0.3643 0.7422 0.077 Uiso 1 1 calc R U . . .
C1 C 0.3058(15) 0.6349(14) 0.6474(8) 0.095(4) Uani 1 1 d . . . . .
H1A H 0.1862 0.6100 0.6409 0.113 Uiso 1 1 calc R U . . .
H1B H 0.3024 0.6611 0.7073 0.113 Uiso 1 1 calc R U . . .
O3 O 0.7755(17) 0.5790(14) 0.7111(9) 0.086(4) Uani 0.6 1 d . . P A 1
O4A O 0.9100(16) 0.6516(17) 0.7376(10) 0.051(4) Uani 0.4 1 d . . P A 2
O2 O 0.5731(14) 0.7968(14) 0.7723(9) 0.075(4) Uani 0.6 1 d . . P A 1
O4 O 0.8642(18) 0.8294(17) 0.7072(11) 0.117(6) Uani 0.6 1 d . . P A 1
O1 O 0.830(2) 0.6725(14) 0.8375(8) 0.083(4) Uani 0.6 1 d . . P A 1
O3A O 0.6189(17) 0.5836(13) 0.7639(7) 0.028(3) Uani 0.4 1 d . . P A 2
O2A O 0.654(2) 0.8419(16) 0.7123(10) 0.052(4) Uani 0.4 1 d . . P A 2
O1A O 0.7008(19) 0.747(2) 0.8553(9) 0.044(4) Uani 0.4 1 d . . P A 2

loop_
_atom_site_aniso_label
_atom_site_aniso_U_11
_atom_site_aniso_U_22
_atom_site_aniso_U_33
_atom_site_aniso_U_23
_atom_site_aniso_U_13
_atom_site_aniso_U_12
Ni2 0.0090(6) 0.0143(6) 0.0160(7) 0.0009(4) -0.0051(4) -0.0009(4)
Ni1 0.0084(6) 0.0126(6) 0.0168(7) 0.0013(4) -0.0053(4) -0.0013(4)
Cl1 0.0526(13) 0.0337(11) 0.0331(12) -0.0052(9) -0.0212(9) 0.0038(9)
S2 0.0145(10) 0.0328(11) 0.0798(17) 0.0286(10) -0.0092(9) -0.0065(8)
S1 0.0135(10) 0.0162(10) 0.119(2) 0.0065(10) -0.0164(10) -0.0038(7)
N1 0.017(3) 0.018(3) 0.034(4) -0.003(2) -0.012(2) 0.002(2)
N2 0.038(4) 0.049(4) 0.024(4) -0.003(3) -0.007(3) 0.027(3)
N5 0.024(3) 0.020(3) 0.071(5) -0.001(3) -0.026(3) -0.005(3)
N4 0.039(4) 0.083(5) 0.029(4) -0.025(4) -0.015(3) 0.021(4)
C12 0.015(4) 0.042(5) 0.057(6) 0.027(4) -0.019(3) -0.007(3)
N6 0.014(3) 0.046(4) 0.075(5) 0.033(4) -0.022(3) -0.015(3)
C6 0.015(4) 0.018(4) 0.078(6) 0.007(4) -0.021(4) 0.002(3)
N3 0.023(4) 0.024(4) 0.095(6) 0.020(3) -0.033(3) -0.008(3)
C3 0.024(4) 0.030(4) 0.059 0.025(4) -0.013(4) -0.008(3)
C11 0.044 0.035(5) 0.085(7) 0.044(5) -0.010(5) -0.014(4)
C4 0.030(5) 0.065(6) 0.060(7) 0.050(5) -0.004(4) 0.005(4)
C8 0.059(6) 0.056(6) 0.080(8) -0.053(6) -0.020(5) 0.033(5)
C7 0.063(6) 0.038(5) 0.073(8) -0.004(5) -0.035(5) 0.005(4)
C10 0.074(7) 0.081(8) 0.028(6) 0.016(5) 0.001(5) -0.004(6)
C2 0.086(8) 0.043(6) 0.065(7) -0.036(5) -0.050(6) 0.042(5)
C9 0.058(7) 0.121(10) 0.046(7) -0.025(6) -0.005(5) 0.019(6)
C5 0.046(5) 0.066 0.052(6) 0.040(5) 0.012(4) 0.026(4)
C1 0.083(8) 0.096(9) 0.082 -0.042(7) -0.014(6) 0.078(7)
O3 0.078(9) 0.086(9) 0.105(11) -0.057(8) -0.061(8) 0.028(7)
O4A 0.014(7) 0.068(10) 0.069(11) -0.022(8) 0.002(6) 0.004(7)
O2 0.034(7) 0.075(9) 0.107(11) -0.024(8) 0.008(6) 0.014(6)
O4 0.063(9) 0.099(11) 0.165(15) 0.046(10) 0.022(9) -0.017(8)
O1 0.136(13) 0.069(9) 0.056(9) -0.005(6) -0.060(9) -0.008(8)
O3A 0.042(8) 0.032(7) 0.021(7) 0.005(5) -0.019(6) -0.026(6)
O2A 0.075(12) 0.032(8) 0.041(10) 0.016(7) -0.018(8) 0.007(8)
O1A 0.025(8) 0.084(12) 0.033(9) -0.032(8) 0.003(6) -0.023(7)

loop_
_atom_type_symbol
_atom_type_description
_atom_type_scat_dispersion_real
_atom_type_scat_dispersion_imag
_atom_type_scat_source
C C 0.0033 0.0016 'International Tables Vol C Tables 4.2.6.8 and 6.1.1.4'
H H 0.0000 0.0000 'International Tables Vol C Tables 4.2.6.8 and 6.1.1.4'
N N 0.0061 0.0033 'International Tables Vol C Tables 4.2.6.8 and 6.1.1.4'
O O 0.0106 0.0060 'International Tables Vol C Tables 4.2.6.8 and 6.1.1.4'
S S 0.1246 0.1234 'International Tables Vol C Tables 4.2.6.8 and 6.1.1.4'
Cl Cl 0.1484 0.1585 'International Tables Vol C Tables 4.2.6.8 and 6.1.1.4'
Ni Ni 0.3393 1.1124 'International Tables Vol C Tables 4.2.6.8 and 6.1.1.4'

loop_
_geom_angle_atom_site_label_1
_geom_angle_atom_site_label_2
_geom_angle_atom_site_label_3
_geom_angle
_geom_angle_site_symmetry_1
_geom_angle_site_symmetry_3
N4 Ni2 N4 180.0 2 .
N4 Ni2 N5 93.6(6) 2 .
N4 Ni2 N5 86.4(6) . .
N4 Ni2 N5 86.4(6) 2 2
N4 Ni2 N5 93.6(6) . 2
N5 Ni2 N5 180.0 . 2
N4 Ni2 N6 92.1(4) 2 .
N4 Ni2 N6 87.9(4) . .
N5 Ni2 N6 91.6(5) . .
N5 Ni2 N6 88.4(5) 2 .
N4 Ni2 N6 87.9(4) 2 2
N4 Ni2 N6 92.1(4) . 2
N5 Ni2 N6 88.4(5) . 2
N5 Ni2 N6 91.6(5) 2 2
N6 Ni2 N6 180.0(3) . 2
N1 Ni1 N1 180.0 2_666 .
N1 Ni1 N2 86.9(3) 2_666 2_666
N1 Ni1 N2 93.1(3) . 2_666
N1 Ni1 N2 93.1(3) 2_666 .
N1 Ni1 N2 86.9(3) . .
N2 Ni1 N2 180.0 2_666 .
N1 Ni1 N3 92.0(5) 2_666 2_666
N1 Ni1 N3 88.0(5) . 2_666
N2 Ni1 N3 88.5(3) 2_666 2_666
N2 Ni1 N3 91.5(3) . 2_666
N1 Ni1 N3 88.0(5) 2_666 .
N1 Ni1 N3 92.0(5) . .
N2 Ni1 N3 91.5(3) 2_666 .
N2 Ni1 N3 88.5(3) . .
N3 Ni1 N3 180.0 2_666 .
O2 Cl1 O1 117.4(9) . .
O4A Cl1 O2A 120.2(10) . .
O2 Cl1 O3 119.0(8) . .
O1 Cl1 O3 109.1(8) . .
O4A Cl1 O1A 114.9(9) . .
O2A Cl1 O1A 107.6(10) . .
O4A Cl1 O3A 108.6(10) . .
O2A Cl1 O3A 103.2(10) . .
O1A Cl1 O3A 99.8(7) . .
O2 Cl1 O4 104.4(9) . .
O1 Cl1 O4 101.5(10) . .
O3 Cl1 O4 102.5(10) . .
C2 N1 C3 112.1(8) . .
C2 N1 Ni1 107.1(5) . .
C3 N1 Ni1 120.2(6) . .
C2 N1 H1 105.4 . .
C3 N1 H1 105.4 . .
Ni1 N1 H1 105.4 . .
C5 N2 C1 112.6(9) . .
C5 N2 Ni1 119.2(6) . .
C1 N2 Ni1 105.7(6) . .
C5 N2 H2 106.1 . .
C1 N2 H2 106.1 . .
Ni1 N2 H2 106.1 . .
C7 N5 C11 110.2(8) . .
C7 N5 Ni2 110.5(7) . .
C11 N5 Ni2 117.4(5) . .
C7 N5 H5 106.0 . .
C11 N5 H5 106.0 . .
Ni2 N5 H5 106.0 . .
C9 N4 C8 114.4(7) . .
C9 N4 Ni2 122.2(9) . .
C8 N4 Ni2 103.4(6) . .
C9 N4 H4 105.1 . .
C8 N4 H4 105.1 . .
Ni2 N4 H4 105.1 . .
N6 C12 S2 177.6(7) . .
C12 N6 Ni2 148.3(6) . .
N3 C6 S1 177.7(7) . .
C6 N3 Ni1 147.2(6) . .
C4 C3 N1 112.5(8) . .
C4 C3 H3A 109.1 . .
N1 C3 H3A 109.1 . .
C4 C3 H3B 109.1 . .
N1 C3 H3B 109.1 . .
H3A C3 H3B 107.8 . .
C10 C11 N5 112.9(8) . .
C10 C11 H11A 109.0 . .
N5 C11 H11A 109.0 . .
C10 C11 H11B 109.0 . .
N5 C11 H11B 109.0 . .
H11A C11 H11B 107.8 . .
C3 C4 C5 114.2(7) . 2_666
C3 C4 H4A 108.7 . .
C5 C4 H4A 108.7 2_666 .
C3 C4 H4B 108.7 . .
C5 C4 H4B 108.7 2_666 .
H4A C4 H4B 107.6 . .
C7 C8 N4 109.7(7) . .
C7 C8 H8A 109.7 . .
N4 C8 H8A 109.7 . .
C7 C8 H8B 109.7 . .
N4 C8 H8B 109.7 . .
H8A C8 H8B 108.2 . .
N5 C7 C8 103.2(9) . .
N5 C7 H7A 111.1 . .
C8 C7 H7A 111.1 . .
N5 C7 H7B 111.1 . .
C8 C7 H7B 111.1 . .
H7A C7 H7B 109.1 . .
C11 C10 C9 114.9(10) . 2
C11 C10 H10A 108.6 . .
C9 C10 H10A 108.6 2 .
C11 C10 H10B 108.6 . .
C9 C10 H10B 108.6 2 .
H10A C10 H10B 107.5 . .
N1 C2 C1 106.8(9) . .
N1 C2 H2A 110.4 . .
C1 C2 H2A 110.4 . .
N1 C2 H2B 110.4 . .
C1 C2 H2B 110.4 . .
H2A C2 H2B 108.6 . .
N4 C9 C10 111.0(8) . 2
N4 C9 H9A 109.4 . .
C10 C9 H9A 109.4 2 .
N4 C9 H9B 109.4 . .
C10 C9 H9B 109.4 2 .
H9A C9 H9B 108.0 . .
N2 C5 C4 111.5(8) . 2_666
N2 C5 H5A 109.3 . .
C4 C5 H5A 109.3 2_666 .
N2 C5 H5B 109.3 . .
C4 C5 H5B 109.3 2_666 .
H5A C5 H5B 108.0 . .
C2 C1 N2 108.3(9) . .
C2 C1 H1A 110.0 . .
N2 C1 H1A 110.0 . .
C2 C1 H1B 110.0 . .
N2 C1 H1B 110.0 . .
H1A C1 H1B 108.4 . .

loop_
_geom_bond_atom_site_label_1
_geom_bond_atom_site_label_2
_geom_bond_distance
_geom_bond_site_symmetry_2
Ni2 N4 1.990(14) 2
Ni2 N4 1.990(14) .
Ni2 N5 2.001(13) .
Ni2 N5 2.001(13) 2
Ni2 N6 2.105(15) .
Ni2 N6 2.105(15) 2
Ni1 N1 2.000(14) 2_666
Ni1 N1 2.000(14) .
Ni1 N2 2.001(17) 2_666
Ni1 N2 2.001(17) .
Ni1 N3 2.103(15) 2_666
Ni1 N3 2.103(15) .
Cl1 O4A 1.319(15) .
Cl1 O2 1.360(13) .
Cl1 O1 1.428(14) .
Cl1 O2A 1.432(15) .
Cl1 O3 1.454(13) .
Cl1 O1A 1.503(17) .
Cl1 O3A 1.568(14) .
Cl1 O4 1.598(14) .
S2 C12 1.656(12) .
S1 C6 1.665(12) .
N1 C2 1.495(14) .
N1 C3 1.518(12) .
N1 H1 1.0000 .
N2 C5 1.497(14) .
N2 C1 1.515(12) .
N2 H2 1.0000 .
N5 C7 1.450(13) .
N5 C11 1.599(15) .
N5 H5 1.0000 .
N4 C9 1.435(15) .
N4 C8 1.606(14) .
N4 H4 1.0000 .
C12 N6 1.195(11) .
C6 N3 1.182(11) .
C3 C4 1.487(16) .
C3 H3A 0.9900 .
C3 H3B 0.9900 .
C11 C10 1.483(15) .
C11 H11A 0.9900 .
C11 H11B 0.9900 .
C4 C5 1.548(14) 2_666
C4 H4A 0.9900 .
C4 H4B 0.9900 .
C8 C7 1.488(16) .
C8 H8A 0.9900 .
C8 H8B 0.9900 .
C7 H7A 0.9900 .
C7 H7B 0.9900 .
C10 C9 1.531(16) 2
C10 H10A 0.9900 .
C10 H10B 0.9900 .
C2 C1 1.496(17) .
C2 H2A 0.9900 .
C2 H2B 0.9900 .
C9 C10 1.531(16) 2
C9 H9A 0.9900 .
C9 H9B 0.9900 .
C5 C4 1.548(14) 2_666
C5 H5A 0.9900 .
C5 H5B 0.9900 .
C1 H1A 0.9900 .
C1 H1B 0.9900 .

loop_
_geom_torsion_atom_site_label_1
_geom_torsion_atom_site_label_2
_geom_torsion_atom_site_label_3
_geom_torsion_atom_site_label_4
_geom_torsion
_geom_torsion_site_symmetry_4
C2 N1 C3 C4 -179.9(6) .
Ni1 N1 C3 C4 53.0(8) .
C7 N5 C11 C10 -178.1(8) .
Ni2 N5 C11 C10 -50.4(10) .
N1 C3 C4 C5 -65.9(10) 2_666
C9 N4 C8 C7 175.0(8) .
Ni2 N4 C8 C7 39.8(9) .
C11 N5 C7 C8 177.0(6) .
Ni2 N5 C7 C8 45.6(8) .
N4 C8 C7 N5 -56.1(10) .
N5 C11 C10 C9 65.6(11) 2
C3 N1 C2 C1 -175.4(7) .
Ni1 N1 C2 C1 -41.6(9) .
C8 N4 C9 C10 177.0(8) 2
Ni2 N4 C9 C10 -57.1(11) 2
C1 N2 C5 C4 -178.8(8) 2_666
Ni1 N2 C5 C4 56.5(10) 2_666
N1 C2 C1 N2 55.6(11) .
C5 N2 C1 C2 -173.0(8) .
Ni1 N2 C1 C2 -41.2(10) .
